data_7019159
loop_
_publ_author_name
'Sgro, Michael J.'
'Stephan, Douglas W.'

_publ_section_title
;
 Ni(ii), Pd(ii) and Pt(ii) complexes of PNP and PSP tridentate
 amino-phosphine ligands.
;
_journal_issue 22
_journal_name_full 'Dalton transactions (Cambridge, England : 2003)'
_journal_page_first 6791
_journal_page_last 6802
_journal_paper_doi 10.1039/c2dt30373f
_journal_volume 41
_journal_year 2012
_chemical_formula_sum 'C17 H40 Cl4 N2 P2 Pd S'
_chemical_formula_weight 614.71
_space_group_IT_number 2
_symmetry_cell_setting triclinic
_symmetry_space_group_name_Hall '-P 1'
_symmetry_space_group_name_H-M 'P -1'
_atom_sites_solution_hydrogens geom
_atom_sites_solution_primary direct
_atom_sites_solution_secondary difmap
_audit_creation_method SHELXL-97
_cell_angle_alpha 81.069(2)
_cell_angle_beta 74.771(2)
_cell_angle_gamma 68.760(2)
_cell_formula_units_Z 2
_cell_length_a 8.4324(4)
_cell_length_b 11.4053(6)
_cell_length_c 15.4027(8)
_cell_measurement_reflns_used 9701
_cell_measurement_temperature 150(2)
_cell_measurement_theta_max 27.51
_cell_measurement_theta_min 2.28
_cell_volume 1329.25(12)
_computing_cell_refinement 'Bruker SAINT'
_computing_data_collection 'Bruker APEX2'
_computing_data_reduction 'Bruker SAINT'
_computing_molecular_graphics 'Bruker SHELXTL'
_computing_publication_material 'Bruker SHELXTL'
_computing_structure_refinement 'SHELXL-97 (Sheldrick, 1997)'
_computing_structure_solution 'SHELXS-97 (Sheldrick, 1990)'
_diffrn_ambient_temperature 150(2)
_diffrn_measured_fraction_theta_full 0.988
_diffrn_measured_fraction_theta_max 0.988
_diffrn_measurement_device_type 'Bruker APEX-II CCD'
_diffrn_measurement_method '\f and \w scans'
_diffrn_radiation_monochromator graphite
_diffrn_radiation_source 'fine-focus sealed tube'
_diffrn_radiation_type MoK\a
_diffrn_radiation_wavelength 0.71073
_diffrn_reflns_av_R_equivalents 0.0287
_diffrn_reflns_av_sigmaI/netI 0.0289
_diffrn_reflns_limit_h_max 10
_diffrn_reflns_limit_h_min -10
_diffrn_reflns_limit_k_max 14
_diffrn_reflns_limit_k_min -14
_diffrn_reflns_limit_l_max 20
_diffrn_reflns_limit_l_min -19
_diffrn_reflns_number 22016
_diffrn_reflns_theta_full 27.56
_diffrn_reflns_theta_max 27.56
_diffrn_reflns_theta_min 1.92
_diffrn_standards_number 0
_exptl_absorpt_coefficient_mu 1.307
_exptl_absorpt_correction_T_max 0.8804
_exptl_absorpt_correction_T_min 0.7801
_exptl_absorpt_correction_type multi-scan
_exptl_absorpt_process_details sadabs
_exptl_crystal_colour yellow
_exptl_crystal_density_diffrn 1.536
_exptl_crystal_density_method 'not measured'
_exptl_crystal_description irregular
_exptl_crystal_F_000 632
_exptl_crystal_size_max 0.20
_exptl_crystal_size_mid 0.20
_exptl_crystal_size_min 0.10
_refine_diff_density_max 0.616
_refine_diff_density_min -0.467
_refine_diff_density_rms 0.066
_refine_ls_extinction_method none
_refine_ls_goodness_of_fit_ref 1.019
_refine_ls_hydrogen_treatment mixed
_refine_ls_matrix_type full
_refine_ls_number_parameters 256
_refine_ls_number_reflns 6060
_refine_ls_number_restraints 0
_refine_ls_restrained_S_all 1.019
_refine_ls_R_factor_all 0.0318
_refine_ls_R_factor_gt 0.0244
_refine_ls_shift/su_max 0.002
_refine_ls_shift/su_mean 0.000
_refine_ls_structure_factor_coef Fsqd
_refine_ls_weighting_details 'calc w=1/[\s^2^(Fo^2^)+(0.0243P)^2^+0.6440P] where P=(Fo^2^+2Fc^2^)/3'
_refine_ls_weighting_scheme calc
_refine_ls_wR_factor_gt 0.0547
_refine_ls_wR_factor_ref 0.0577
_reflns_number_gt 5230
_reflns_number_total 6060
_reflns_threshold_expression >2sigma(I)
_cod_data_source_file c2dt30373f.txt
_cod_data_source_block mjs025_0m_compound6a
_cod_depositor_comments
;
The following automatic conversions were performed:

'_symmetry_cell_setting' value 'Triclinic' changed to 'triclinic'
according to /home/saulius/struct/CIF-dictionaries/cif_core.dic
dictionary named 'cif_core.dic' version 2.4.1 from 2010-06-29.

Automatic conversion script
Id: cif_fix_values 1715 2011-07-08 13:25:40Z adriana 
;
_cod_original_sg_symbol_H-M P-1
_cod_database_code 7019159

loop_
_symmetry_equiv_pos_as_xyz
'x, y, z'
'-x, -y, -z'

loop_
_atom_site_label
_atom_site_type_symbol
_atom_site_fract_x
_atom_site_fract_y
_atom_site_fract_z
_atom_site_U_iso_or_equiv
_atom_site_adp_type
_atom_site_occupancy
_atom_site_symmetry_multiplicity
_atom_site_calc_flag
_atom_site_refinement_flags
Pd1 Pd 0.391791(18) 0.354834(13) 0.278163(9) 0.01857(5) Uani 1 1 d .
Cl1 Cl 0.24969(8) 0.30659(5) 0.42163(4) 0.03659(14) Uani 1 1 d .
Cl2 Cl 0.08080(7) 0.90308(5) 0.13737(4) 0.03184(12) Uani 1 1 d .
Cl3 Cl 0.88415(9) 0.69795(7) 0.94075(5) 0.04979(17) Uani 1 1 d .
Cl4 Cl 0.61060(10) 0.86715(6) 1.06544(4) 0.04888(17) Uani 1 1 d .
S1 S 0.49197(6) 0.41224(5) 0.13002(3) 0.02287(11) Uani 1 1 d .
P1 P 0.21910(6) 0.56760(5) 0.29475(3) 0.01818(10) Uani 1 1 d .
P2 P 0.57477(7) 0.14490(5) 0.27424(3) 0.02113(11) Uani 1 1 d .
N1 N 0.3249(2) 0.65314(17) 0.22331(13) 0.0260(4) Uani 1 1 d .
N2 N 0.6929(2) 0.10278(17) 0.17319(11) 0.0286(4) Uani 1 1 d .
H2A H 0.7918 0.0393 0.1699 0.034 Uiso 1 1 calc R
C1 C 0.1706(3) 0.62344(19) 0.40784(13) 0.0229(4) Uani 1 1 d .
H1 H 0.0946 0.5794 0.4502 0.027 Uiso 1 1 calc R
C2 C 0.0062(2) 0.61509(19) 0.26582(13) 0.0228(4) Uani 1 1 d .
H2 H -0.0438 0.7092 0.2642 0.027 Uiso 1 1 calc R
C3 C 0.7443(3) 0.1144(2) 0.33779(14) 0.0292(5) Uani 1 1 d .
H3 H 0.8389 0.0340 0.3180 0.035 Uiso 1 1 calc R
C4 C 0.4577(3) 0.03303(19) 0.32001(14) 0.0277(5) Uani 1 1 d .
H4 H 0.3968 0.0515 0.3840 0.033 Uiso 1 1 calc R
C5 C 0.5144(3) 0.6087(2) 0.20378(15) 0.0273(5) Uani 1 1 d .
H5A H 0.5542 0.5589 0.2574 0.033 Uiso 1 1 calc R
H5B H 0.5547 0.6823 0.1920 0.033 Uiso 1 1 calc R
C6 C 0.5975(3) 0.5280(2) 0.12343(15) 0.0304(5) Uani 1 1 d .
H6B H 0.7232 0.4843 0.1219 0.037 Uiso 1 1 calc R
H6A H 0.5872 0.5825 0.0671 0.037 Uiso 1 1 calc R
C7 C 0.6449(3) 0.1633(2) 0.08914(14) 0.0297(5) Uani 1 1 d .
H7A H 0.5208 0.1751 0.0937 0.036 Uiso 1 1 calc R
H7B H 0.7163 0.1076 0.0396 0.036 Uiso 1 1 calc R
C8 C 0.6713(3) 0.2901(2) 0.06654(14) 0.0308(5) Uani 1 1 d .
H8A H 0.6800 0.3129 0.0012 0.037 Uiso 1 1 calc R
H8B H 0.7821 0.2841 0.0805 0.037 Uiso 1 1 calc R
C9 C 0.0711(3) 0.7659(2) 0.40895(16) 0.0314(5) Uani 1 1 d .
H9A H 0.0538 0.7938 0.4689 0.047 Uiso 1 1 calc R
H9B H -0.0426 0.7843 0.3948 0.047 Uiso 1 1 calc R
H9C H 0.1387 0.8107 0.3638 0.047 Uiso 1 1 calc R
C10 C 0.3385(3) 0.5902(2) 0.44109(16) 0.0350(5) Uani 1 1 d .
H10A H 0.4118 0.6367 0.4027 0.053 Uiso 1 1 calc R
H10B H 0.4019 0.4995 0.4384 0.053 Uiso 1 1 calc R
H10C H 0.3091 0.6133 0.5035 0.053 Uiso 1 1 calc R
C11 C -0.1196(3) 0.5637(2) 0.33743(15) 0.0328(5) Uani 1 1 d .
H11A H -0.2318 0.5898 0.3201 0.049 Uiso 1 1 calc R
H11B H -0.1369 0.5969 0.3955 0.049 Uiso 1 1 calc R
H11C H -0.0709 0.4715 0.3428 0.049 Uiso 1 1 calc R
C12 C 0.0250(3) 0.5756(2) 0.17237(15) 0.0353(5) Uani 1 1 d .
H12A H 0.0669 0.4834 0.1730 0.053 Uiso 1 1 calc R
H12B H 0.1087 0.6084 0.1282 0.053 Uiso 1 1 calc R
H12C H -0.0886 0.6098 0.1559 0.053 Uiso 1 1 calc R
C13 C 0.8240(3) 0.2196(2) 0.31224(17) 0.0396(6) Uani 1 1 d .
H13A H 0.7348 0.2998 0.3317 0.059 Uiso 1 1 calc R
H13B H 0.8672 0.2262 0.2467 0.059 Uiso 1 1 calc R
H13C H 0.9210 0.2002 0.3419 0.059 Uiso 1 1 calc R
C14 C 0.6810(3) 0.0988(3) 0.43933(15) 0.0404(6) Uani 1 1 d .
H14A H 0.7783 0.0816 0.4684 0.061 Uiso 1 1 calc R
H14B H 0.6361 0.0283 0.4543 0.061 Uiso 1 1 calc R
H14C H 0.5878 0.1763 0.4609 0.061 Uiso 1 1 calc R
C15 C 0.5805(3) -0.1040(2) 0.31889(17) 0.0364(5) Uani 1 1 d .
H15A H 0.5116 -0.1605 0.3376 0.055 Uiso 1 1 calc R
H15B H 0.6568 -0.1183 0.3605 0.055 Uiso 1 1 calc R
H15C H 0.6518 -0.1211 0.2578 0.055 Uiso 1 1 calc R
C16 C 0.3186(3) 0.0546(2) 0.26626(18) 0.0400(6) Uani 1 1 d .
H16A H 0.3758 0.0357 0.2034 0.060 Uiso 1 1 calc R
H16B H 0.2413 0.1428 0.2685 0.060 Uiso 1 1 calc R
H16C H 0.2500 -0.0008 0.2926 0.060 Uiso 1 1 calc R
C17 C 0.8204(4) 0.8385(2) 0.99568(17) 0.0426(6) Uani 1 1 d .
H17A H 0.9046 0.8308 1.0323 0.051 Uiso 1 1 calc R
H17B H 0.8206 0.9101 0.9502 0.051 Uiso 1 1 calc R
H1A H 0.274(3) 0.717(2) 0.1994(16) 0.033(7) Uiso 1 1 d .

loop_
_atom_site_aniso_label
_atom_site_aniso_U_11
_atom_site_aniso_U_22
_atom_site_aniso_U_33
_atom_site_aniso_U_23
_atom_site_aniso_U_13
_atom_site_aniso_U_12
Pd1 0.01749(8) 0.01733(8) 0.01733(8) -0.00110(5) -0.00123(6) -0.00361(6)
Cl1 0.0441(3) 0.0242(3) 0.0250(3) -0.0009(2) 0.0105(2) -0.0054(2)
Cl2 0.0281(3) 0.0270(3) 0.0297(3) 0.0044(2) -0.0042(2) -0.0009(2)
Cl3 0.0467(4) 0.0518(4) 0.0566(4) -0.0237(3) -0.0021(3) -0.0217(3)
Cl4 0.0661(4) 0.0372(3) 0.0391(3) -0.0073(3) -0.0053(3) -0.0151(3)
S1 0.0216(2) 0.0261(3) 0.0195(2) 0.00033(19) -0.00311(19) -0.0082(2)
P1 0.0157(2) 0.0175(2) 0.0212(2) -0.00101(19) -0.00580(19) -0.00444(19)
P2 0.0209(3) 0.0187(3) 0.0192(2) -0.00192(19) -0.0028(2) -0.0023(2)
N1 0.0198(9) 0.0200(9) 0.0350(10) 0.0065(8) -0.0083(8) -0.0049(7)
N2 0.0251(9) 0.0281(10) 0.0221(9) -0.0047(7) -0.0016(7) 0.0020(8)
C1 0.0223(10) 0.0237(10) 0.0242(10) -0.0040(8) -0.0069(8) -0.0074(8)
C2 0.0178(10) 0.0237(10) 0.0273(10) -0.0027(8) -0.0081(8) -0.0051(8)
C3 0.0244(11) 0.0302(12) 0.0280(11) -0.0021(9) -0.0081(9) -0.0019(9)
C4 0.0300(11) 0.0216(11) 0.0266(11) -0.0025(8) -0.0010(9) -0.0062(9)
C5 0.0214(10) 0.0296(11) 0.0339(12) 0.0008(9) -0.0059(9) -0.0133(9)
C6 0.0260(11) 0.0331(12) 0.0319(12) 0.0017(9) 0.0000(9) -0.0157(10)
C7 0.0324(12) 0.0331(12) 0.0208(10) -0.0072(9) -0.0013(9) -0.0089(10)
C8 0.0283(11) 0.0350(12) 0.0223(10) -0.0061(9) 0.0035(9) -0.0075(10)
C9 0.0329(12) 0.0249(11) 0.0359(12) -0.0086(9) -0.0075(10) -0.0068(10)
C10 0.0298(12) 0.0424(14) 0.0348(12) -0.0111(10) -0.0158(10) -0.0051(10)
C11 0.0229(11) 0.0439(14) 0.0355(12) -0.0023(10) -0.0066(9) -0.0162(10)
C12 0.0278(12) 0.0519(15) 0.0294(12) -0.0074(11) -0.0106(10) -0.0123(11)
C13 0.0294(12) 0.0541(16) 0.0402(14) -0.0014(12) -0.0112(11) -0.0181(12)
C14 0.0466(15) 0.0516(16) 0.0280(12) -0.0001(11) -0.0140(11) -0.0194(13)
C15 0.0421(14) 0.0218(11) 0.0404(13) -0.0016(10) -0.0079(11) -0.0061(10)
C16 0.0317(13) 0.0352(13) 0.0559(16) -0.0011(12) -0.0114(12) -0.0143(11)
C17 0.0619(17) 0.0386(14) 0.0380(14) -0.0027(11) -0.0130(12) -0.0280(13)

loop_
_atom_type_symbol
_atom_type_description
_atom_type_scat_dispersion_real
_atom_type_scat_dispersion_imag
_atom_type_scat_source
C C 0.0033 0.0016 'International Tables Vol C Tables 4.2.6.8 and 6.1.1.4'
H H 0.0000 0.0000 'International Tables Vol C Tables 4.2.6.8 and 6.1.1.4'
N N 0.0061 0.0033 'International Tables Vol C Tables 4.2.6.8 and 6.1.1.4'
P P 0.1023 0.0942 'International Tables Vol C Tables 4.2.6.8 and 6.1.1.4'
S S 0.1246 0.1234 'International Tables Vol C Tables 4.2.6.8 and 6.1.1.4'
Cl Cl 0.1484 0.1585 'International Tables Vol C Tables 4.2.6.8 and 6.1.1.4'
Pd Pd -0.9988 1.0072 'International Tables Vol C Tables 4.2.6.8 and 6.1.1.4'

loop_
_geom_angle_atom_site_label_1
_geom_angle_atom_site_label_2
_geom_angle_atom_site_label_3
_geom_angle
S1 Pd1 Cl1 171.19(2)
S1 Pd1 P2 96.319(19)
Cl1 Pd1 P2 88.241(19)
S1 Pd1 P1 87.141(18)
Cl1 Pd1 P1 88.984(19)
P2 Pd1 P1 174.036(18)
C8 S1 C6 99.90(10)
C8 S1 Pd1 115.54(8)
C6 S1 Pd1 110.01(7)
N1 P1 C2 105.05(9)
N1 P1 C1 107.53(10)
C2 P1 C1 104.83(9)
N1 P1 Pd1 107.39(7)
C2 P1 Pd1 115.54(7)
C1 P1 Pd1 115.76(7)
N2 P2 C4 107.56(10)
N2 P2 C3 101.87(10)
C4 P2 C3 107.85(10)
N2 P2 Pd1 114.36(7)
C4 P2 Pd1 113.17(7)
C3 P2 Pd1 111.26(7)
C5 N1 P1 119.15(15)
C5 N1 H1A 119.8(18)
P1 N1 H1A 121.0(18)
C7 N2 P2 124.50(14)
C7 N2 H2A 117.8
P2 N2 H2A 117.8
C10 C1 C9 110.52(17)
C10 C1 P1 110.70(14)
C9 C1 P1 111.34(14)
C10 C1 H1 108.1
C9 C1 H1 108.1
P1 C1 H1 108.1
C11 C2 C12 111.50(18)
C11 C2 P1 111.12(14)
C12 C2 P1 111.13(14)
C11 C2 H2 107.6
C12 C2 H2 107.6
P1 C2 H2 107.6
C14 C3 C13 110.9(2)
C14 C3 P2 114.12(16)
C13 C3 P2 109.13(15)
C14 C3 H3 107.5
C13 C3 H3 107.5
P2 C3 H3 107.5
C15 C4 C16 111.17(19)
C15 C4 P2 112.36(15)
C16 C4 P2 108.67(15)
C15 C4 H4 108.2
C16 C4 H4 108.2
P2 C4 H4 108.2
N1 C5 C6 113.07(18)
N1 C5 H5A 109.0
C6 C5 H5A 109.0
N1 C5 H5B 109.0
C6 C5 H5B 109.0
H5A C5 H5B 107.8
C5 C6 S1 110.66(15)
C5 C6 H6B 109.5
S1 C6 H6B 109.5
C5 C6 H6A 109.5
S1 C6 H6A 109.5
H6B C6 H6A 108.1
N2 C7 C8 112.31(18)
N2 C7 H7A 109.1
C8 C7 H7A 109.1
N2 C7 H7B 109.1
C8 C7 H7B 109.1
H7A C7 H7B 107.9
C7 C8 S1 111.24(15)
C7 C8 H8A 109.4
S1 C8 H8A 109.4
C7 C8 H8B 109.4
S1 C8 H8B 109.4
H8A C8 H8B 108.0
C1 C9 H9A 109.5
C1 C9 H9B 109.5
H9A C9 H9B 109.5
C1 C9 H9C 109.5
H9A C9 H9C 109.5
H9B C9 H9C 109.5
C1 C10 H10A 109.5
C1 C10 H10B 109.5
H10A C10 H10B 109.5
C1 C10 H10C 109.5
H10A C10 H10C 109.5
H10B C10 H10C 109.5
C2 C11 H11A 109.5
C2 C11 H11B 109.5
H11A C11 H11B 109.5
C2 C11 H11C 109.5
H11A C11 H11C 109.5
H11B C11 H11C 109.5
C2 C12 H12A 109.5
C2 C12 H12B 109.5
H12A C12 H12B 109.5
C2 C12 H12C 109.5
H12A C12 H12C 109.5
H12B C12 H12C 109.5
C3 C13 H13A 109.5
C3 C13 H13B 109.5
H13A C13 H13B 109.5
C3 C13 H13C 109.5
H13A C13 H13C 109.5
H13B C13 H13C 109.5
C3 C14 H14A 109.5
C3 C14 H14B 109.5
H14A C14 H14B 109.5
C3 C14 H14C 109.5
H14A C14 H14C 109.5
H14B C14 H14C 109.5
C4 C15 H15A 109.5
C4 C15 H15B 109.5
H15A C15 H15B 109.5
C4 C15 H15C 109.5
H15A C15 H15C 109.5
H15B C15 H15C 109.5
C4 C16 H16A 109.5
C4 C16 H16B 109.5
H16A C16 H16B 109.5
C4 C16 H16C 109.5
H16A C16 H16C 109.5
H16B C16 H16C 109.5
Cl4 C17 Cl3 109.90(13)
Cl4 C17 H17A 109.7
Cl3 C17 H17A 109.7
Cl4 C17 H17B 109.7
Cl3 C17 H17B 109.7
H17A C17 H17B 108.2

loop_
_geom_bond_atom_site_label_1
_geom_bond_atom_site_label_2
_geom_bond_distance
Pd1 S1 2.2963(5)
Pd1 Cl1 2.3089(5)
Pd1 P2 2.3316(5)
Pd1 P1 2.3476(5)
Cl3 C17 1.770(2)
Cl4 C17 1.756(3)
S1 C8 1.818(2)
S1 C6 1.819(2)
P1 N1 1.6553(19)
P1 C2 1.8318(19)
P1 C1 1.841(2)
P2 N2 1.6481(17)
P2 C4 1.835(2)
P2 C3 1.842(2)
N1 C5 1.453(3)
N1 H1A 0.79(2)
N2 C7 1.453(3)
N2 H2A 0.8800
C1 C10 1.530(3)
C1 C9 1.536(3)
C1 H1 1.0000
C2 C11 1.523(3)
C2 C12 1.526(3)
C2 H2 1.0000
C3 C14 1.519(3)
C3 C13 1.531(3)
C3 H3 1.0000
C4 C15 1.531(3)
C4 C16 1.536(3)
C4 H4 1.0000
C5 C6 1.516(3)
C5 H5A 0.9900
C5 H5B 0.9900
C6 H6B 0.9900
C6 H6A 0.9900
C7 C8 1.515(3)
C7 H7A 0.9900
C7 H7B 0.9900
C8 H8A 0.9900
C8 H8B 0.9900
C9 H9A 0.9800
C9 H9B 0.9800
C9 H9C 0.9800
C10 H10A 0.9800
C10 H10B 0.9800
C10 H10C 0.9800
C11 H11A 0.9800
C11 H11B 0.9800
C11 H11C 0.9800
C12 H12A 0.9800
C12 H12B 0.9800
C12 H12C 0.9800
C13 H13A 0.9800
C13 H13B 0.9800
C13 H13C 0.9800
C14 H14A 0.9800
C14 H14B 0.9800
C14 H14C 0.9800
C15 H15A 0.9800
C15 H15B 0.9800
C15 H15C 0.9800
C16 H16A 0.9800
C16 H16B 0.9800
C16 H16C 0.9800
C17 H17A 0.9900
C17 H17B 0.9900
